data_2216683
loop_
_publ_author_name
'Visser, Hendrik G.'
'Purcell, Walter'
'Muller, Alfred'
'Janse van Rensburg, J. Marthinus'
'Molosia, Phillip'

_publ_section_title
;Racemic dipotassium
 di-\m~2~-hydroxido-bis{[<i>N</i>,<i>N</i>-bis(carboxylatomethyl)leucinato-\k^4^<i>N</i>,<i>O</i>,<i>O</i>',<i>O</i>'']cobaltate(III)}
 tetrahydrate
;
_journal_coeditor_code NG2364
_journal_issue 12
_journal_name_full 'Acta Crystallographica Section E'
_journal_page_first m2998
_journal_page_last m2999
_journal_paper_doi 10.1107/S1600536807056437
_journal_volume 63
_journal_year 2007
_chemical_formula_iupac 'K2 [Co2 (C10 H13 N O6)2 (O H)2]'
_chemical_formula_moiety '2(K +), C20 H28 N2 O14 Co 2-, 4(H2 O)'
_chemical_formula_sum 'C20 H36 Co2 K2 N2 O18'
_chemical_formula_weight 788.56
_chemical_name_systematic
;
dipotassium di-\m~2~-hydroxido-bis{[<i>N</i>,<i>N</i>-
bis(carboxylatomethyl)leucinato-
\k^4^<i>N</i>,<i>O</i>,<i>O</i>',<i>O</i>'']cobaltate(III)} tetrahydrate
;
_space_group_IT_number 64
_symmetry_cell_setting orthorhombic
_symmetry_space_group_name_Hall '-C 2ac 2'
_symmetry_space_group_name_H-M 'C m c a'
_audit_creation_method 'WinGX routine CIF_UPDATE'
_cell_angle_alpha 90
_cell_angle_beta 90
_cell_angle_gamma 90
_cell_formula_units_Z 4
_cell_length_a 12.968(5)
_cell_length_b 25.868(5)
_cell_length_c 9.240(5)
_cell_measurement_reflns_used 1747
_cell_measurement_temperature 293(2)
_cell_measurement_theta_max 28.13
_cell_measurement_theta_min 2.71
_cell_volume 3100(2)
_computing_cell_refinement 'SAINT-Plus (Bruker, 2004)'
_computing_data_collection 'APEX2 (Bruker, 2005)'
_computing_data_reduction 'SAINT-Plus and XPREP (Bruker, 2004)'
_computing_molecular_graphics 'ORTEP3 (Farrugia, 1997)'
_computing_publication_material 'WinGX (Farrugia, 1999)'
_computing_structure_refinement 'SHELXL97 (Sheldrick, 1997)'
_computing_structure_solution 'SIR97 (Altomare <i>et al.</i>,  1999)'
_diffrn_ambient_temperature 100(2)
_diffrn_detector_area_resol_mean 512
_diffrn_measured_fraction_theta_full 0.988
_diffrn_measured_fraction_theta_max 0.988
_diffrn_measurement_device_type
;
Bruker Kappa APEXII
;
_diffrn_measurement_method '\f and \w'
_diffrn_radiation_monochromator graphite
_diffrn_radiation_type MoK\a
_diffrn_radiation_wavelength 0.71073
_diffrn_reflns_av_R_equivalents 0.0597
_diffrn_reflns_limit_h_max 17
_diffrn_reflns_limit_h_min -15
_diffrn_reflns_limit_k_max 34
_diffrn_reflns_limit_k_min -30
_diffrn_reflns_limit_l_max 12
_diffrn_reflns_limit_l_min -10
_diffrn_reflns_number 8534
_diffrn_reflns_theta_full 28.4
_diffrn_reflns_theta_max 28.4
_diffrn_reflns_theta_min 2.82
_diffrn_standards_decay_% 0
_diffrn_standards_interval_count 0
_diffrn_standards_interval_time 0
_diffrn_standards_number 0
_exptl_absorpt_coefficient_mu 1.419
_exptl_absorpt_correction_T_max 0.9694
_exptl_absorpt_correction_T_min 0.7216
_exptl_absorpt_correction_type multi-scan
_exptl_absorpt_process_details
;
(SADABS; Bruker, 2004)
;
_exptl_crystal_colour purple
_exptl_crystal_density_diffrn 1.69
_exptl_crystal_density_method 'not measured'
_exptl_crystal_description plate
_exptl_crystal_F_000 1624
_exptl_crystal_size_max 0.25
_exptl_crystal_size_mid 0.19
_exptl_crystal_size_min 0.02
_refine_diff_density_max 0.626
_refine_diff_density_min -0.658
_refine_ls_extinction_method none
_refine_ls_goodness_of_fit_ref 1.238
_refine_ls_hydrogen_treatment mixed
_refine_ls_matrix_type full
_refine_ls_number_parameters 134
_refine_ls_number_reflns 2015
_refine_ls_number_restraints 33
_refine_ls_restrained_S_all 1.233
_refine_ls_R_factor_gt 0.0542
_refine_ls_shift/su_max 0
_refine_ls_shift/su_mean 0
_refine_ls_structure_factor_coef Fsqd
_refine_ls_weighting_details 'calc w=1/[\s^2^(Fo^2^)+(0.0203P)^2^+25.1765P] where P=(Fo^2^+2Fc^2^)/3'
_refine_ls_weighting_scheme calc
_refine_ls_wR_factor_ref 0.1334
_reflns_number_gt 1700
_reflns_number_total 2015
_reflns_threshold_expression >2sigma(I)
_cod_data_source_file ng2364.cif
_cod_data_source_block I
_cod_original_sg_symbol_Hall '-C 2bc 2'
_cod_database_code 2216683
_cod_database_fobs_code 2216683

loop_
_symmetry_equiv_pos_as_xyz
'x, y, z'
'-x, -y+1/2, z+1/2'
'x, -y, -z'
'-x+1/2, y, -z+1/2'
'x+1/2, y+1/2, z'
'-x+1/2, -y+1, z+1/2'
'x+1/2, -y+1/2, -z'
'-x+1, y+1/2, -z+1/2'
'-x, -y, -z'
'x, y-1/2, -z-1/2'
'-x, y, z'
'x-1/2, -y, z-1/2'
'-x+1/2, -y+1/2, -z'
'x+1/2, y, -z-1/2'
'-x+1/2, y+1/2, z'
'x, -y+1/2, z-1/2'

loop_
_atom_site_type_symbol
_atom_site_label
_atom_site_fract_x
_atom_site_fract_y
_atom_site_fract_z
_atom_site_U_iso_or_equiv
_atom_site_adp_type
_atom_site_calc_flag
_atom_site_refinement_flags
_atom_site_occupancy
Co Co 0 0.03898(3) 0.61246(8) 0.00824(19) Uani d S 1
C C1 0 0.0787(2) 0.8831(6) 0.0122(10) Uani d S 1
C C2 0 0.1258(2) 0.7900(6) 0.0165(11) Uani d S 1
H H2A -0.0604 0.1464 0.8123 0.02 Uiso calc PR 0.5
H H2B 0.0604 0.1464 0.8123 0.02 Uiso calc PR 0.5
C C3 -0.1807(3) 0.09039(14) 0.5868(4) 0.0129(8) Uani d . 1
C C4 -0.0971(3) 0.13099(14) 0.5611(5) 0.0174(8) Uani d U 1
H H4 -0.0817 0.1271 0.4579 0.021 Uiso calc R 1
C C5 -0.1206(6) 0.1870(3) 0.5748(10) 0.0187(14) Uani d PU 0.5
H H5A -0.0584 0.2047 0.6058 0.022 Uiso calc PR 0.5
H H5B -0.1717 0.1914 0.6505 0.022 Uiso calc PR 0.5
C C6 -0.1607(8) 0.2135(4) 0.4365(12) 0.0320(18) Uani d PU 0.5
H H6 -0.2166 0.1927 0.395 0.038 Uiso calc PR 0.5
C C7 -0.0754(10) 0.2203(4) 0.3234(14) 0.047(3) Uani d PU 0.5
H H7A -0.0226 0.2425 0.3615 0.07 Uiso calc PR 0.5
H H7B -0.1039 0.2355 0.2375 0.07 Uiso calc PR 0.5
H H7C -0.0461 0.1872 0.3004 0.07 Uiso calc PR 0.5
C C8 -0.2027(10) 0.2676(4) 0.4777(17) 0.054(3) Uani d PU 0.5
H H8A -0.2632 0.2638 0.5365 0.081 Uiso calc PR 0.5
H H8B -0.2198 0.2863 0.3913 0.081 Uiso calc PR 0.5
H H8C -0.151 0.2862 0.5307 0.081 Uiso calc PR 0.5
N N 0 0.11323(16) 0.6325(5) 0.0097(9) Uani d S 1
O O1 0 0.03494(14) 0.8175(4) 0.0113(8) Uani d S 1
O O2 -0.1472(2) 0.04429(10) 0.6132(3) 0.0124(5) Uani d . 1
O O3 0 0.08247(15) 1.0160(4) 0.0156(8) Uani d S 1
O O4 -0.2731(2) 0.10165(11) 0.5758(3) 0.0187(6) Uani d . 1
O O5 0 0.03447(14) 0.4072(4) 0.0129(8) Uani d SD 1
O O6 -0.3530(2) -0.08192(14) 0.7397(4) 0.0329(8) Uani d . 1
K K -0.33220(9) 0 0.5 0.0170(3) Uani d S 1
H H5 -0.057(4) 0.043(4) 0.373(10) 0.02 Uiso d PD 0.5

loop_
_atom_site_aniso_label
_atom_site_aniso_U_11
_atom_site_aniso_U_22
_atom_site_aniso_U_33
_atom_site_aniso_U_12
_atom_site_aniso_U_13
_atom_site_aniso_U_23
Co 0.0076(4) 0.0083(3) 0.0088(4) 0 0 0.0003(3)
C1 0.005(2) 0.017(2) 0.015(3) 0 0 -0.002(2)
C2 0.023(3) 0.013(3) 0.013(3) 0 0 -0.002(2)
C3 0.0126(19) 0.0149(17) 0.0113(18) -0.0007(14) -0.0036(15) -0.0022(13)
C4 0.014(2) 0.0114(16) 0.027(2) 0.0023(13) -0.0090(17) 0.0012(15)
C5 0.011(3) 0.014(2) 0.031(3) 0.005(2) -0.006(3) -0.004(3)
C6 0.025(4) 0.024(3) 0.048(4) 0.010(3) -0.008(3) 0.013(3)
C7 0.055(7) 0.031(5) 0.054(6) 0.006(5) 0.008(5) 0.025(5)
C8 0.053(7) 0.025(4) 0.083(9) 0.021(4) 0.001(6) 0.019(5)
N 0.007(2) 0.0090(19) 0.013(2) 0 0 0.0007(16)
O1 0.0124(19) 0.0118(17) 0.0096(19) 0 0 0.0002(14)
O2 0.0092(13) 0.0119(12) 0.0160(14) -0.0005(9) -0.0022(11) -0.0003(11)
O3 0.013(2) 0.023(2) 0.0110(19) 0 0 -0.0016(16)
O4 0.0105(14) 0.0187(14) 0.0268(17) 0.0053(10) -0.0044(13) -0.0020(12)
O5 0.015(2) 0.0105(17) 0.013(2) 0 0 0.0004(14)
O6 0.0193(17) 0.055(2) 0.0243(18) 0.0144(15) -0.0040(14) -0.0127(16)
K 0.0101(6) 0.0144(5) 0.0265(7) 0 0 -0.0036(5)

loop_
_atom_type_symbol
_atom_type_description
_atom_type_scat_dispersion_real
_atom_type_scat_dispersion_imag
_atom_type_scat_source
C C 0.0033 0.0016 'International Tables Vol C Tables 4.2.6.8 and 6.1.1.4'
H H 0 0 'International Tables Vol C Tables 4.2.6.8 and 6.1.1.4'
N N 0.0061 0.0033 'International Tables Vol C Tables 4.2.6.8 and 6.1.1.4'
O O 0.0106 0.006 'International Tables Vol C Tables 4.2.6.8 and 6.1.1.4'
K K 0.2009 0.2494 'International Tables Vol C Tables 4.2.6.8 and 6.1.1.4'
Co Co 0.3494 0.9721 'International Tables Vol C Tables 4.2.6.8 and 6.1.1.4'

loop_
_geom_angle_atom_site_label_1
_geom_angle_atom_site_label_2
_geom_angle_atom_site_label_3
_geom_angle_site_symmetry_1
_geom_angle_site_symmetry_3
_geom_angle
_geom_angle_publ_flag
O1 Co O5 . . 173.32(16) y
O1 Co O5 . 9_556 92.31(17) y
O5 Co O5 . 9_556 81.01(18) y
O1 Co O2 . . 90.02(9) y
O5 Co O2 . . 90.46(9) y
O5 Co O2 9_556 . 94.12(8) y
O1 Co O2 . 11 90.02(9) y
O5 Co O2 . 11 90.46(9) y
O5 Co O2 9_556 11 94.12(8) y
O2 Co O2 . 11 171.76(16) y
O1 Co N . . 87.65(18) y
O5 Co N . . 99.03(18) y
O5 Co N 9_556 . 179.96(19) y
O2 Co N . . 85.88(8) y
O2 Co N 11 . 85.88(8) y
O1 Co Co . 9_556 132.70(12) ?
O5 Co Co . 9_556 40.62(11) ?
O5 Co Co 9_556 9_556 40.39(12) ?
O2 Co Co . 9_556 93.01(8) ?
O2 Co Co 11 9_556 93.01(8) ?
N Co Co . 9_556 139.65(14) ?
O3 C1 O1 . . 122.8(5) ?
O3 C1 C2 . . 120.6(5) ?
O1 C1 C2 . . 116.6(5) ?
N C2 C1 . . 112.7(4) ?
N C2 H2A . . 109.1 ?
C1 C2 H2A . . 109.1 ?
N C2 H2B . . 109.1 ?
C1 C2 H2B . . 109.1 ?
H2A C2 H2B . . 107.8 ?
O4 C3 O2 . . 124.0(4) ?
O4 C3 C4 . . 120.8(3) ?
O2 C3 C4 . . 115.1(3) ?
C5 C4 N . . 115.8(5) ?
C5 C4 C3 . . 120.8(5) ?
N C4 C3 . . 108.6(3) ?
C5 C4 H4 . . 103 ?
N C4 H4 . . 103 ?
C3 C4 H4 . . 103 ?
C4 C5 C6 . . 115.6(7) ?
C4 C5 H5A . . 108.4 ?
C6 C5 H5A . . 108.4 ?
C4 C5 H5B . . 108.4 ?
C6 C5 H5B . . 108.4 ?
H5A C5 H5B . . 107.4 ?
C7 C6 C5 . . 111.9(8) ?
C7 C6 C8 . . 108.5(9) ?
C5 C6 C8 . . 108.5(9) ?
C7 C6 H6 . . 109.3 ?
C5 C6 H6 . . 109.3 ?
C8 C6 H6 . . 109.3 ?
C6 C7 H7A . . 109.5 ?
C6 C7 H7B . . 109.5 ?
H7A C7 H7B . . 109.5 ?
C6 C7 H7C . . 109.5 ?
H7A C7 H7C . . 109.5 ?
H7B C7 H7C . . 109.5 ?
C6 C8 H8A . . 109.5 ?
C6 C8 H8B . . 109.5 ?
H8A C8 H8B . . 109.5 ?
C6 C8 H8C . . 109.5 ?
H8A C8 H8C . . 109.5 ?
H8B C8 H8C . . 109.5 ?
C2 N C4 . . 111.3(3) ?
C2 N C4 . 11 111.3(3) ?
C4 N C4 . 11 114.9(5) ?
C2 N Co . . 108.1(3) ?
C4 N Co . . 105.3(2) ?
C4 N Co 11 . 105.3(2) ?
C1 O1 Co . . 115.0(3) ?
C3 O2 Co . . 113.7(2) ?
Co O5 Co . 9_556 98.99(18) ?
Co O5 H5 . . 111(7) ?
Co O5 H5 9_556 . 103(7) ?

loop_
_geom_bond_atom_site_label_1
_geom_bond_atom_site_label_2
_geom_bond_site_symmetry_2
_geom_bond_distance
_geom_bond_publ_flag
Co O1 . 1.897(4) y
Co O5 . 1.900(4) y
Co O5 9_556 1.909(4) y
Co O2 . 1.913(3) y
Co O2 11 1.913(3) y
Co N . 1.930(4) y
Co Co 9_556 2.8959(16) y
C1 O3 . 1.232(7) ?
C1 O1 . 1.283(6) ?
C1 C2 . 1.491(8) ?
C2 N . 1.491(7) ?
C2 H2A . 0.97 ?
C2 H2B . 0.97 ?
C3 O4 . 1.237(5) ?
C3 O2 . 1.293(4) ?
C3 C4 . 1.528(5) ?
C4 C5 . 1.485(8) ?
C4 N . 1.494(4) ?
C4 H4 . 0.98 ?
C5 C6 . 1.540(13) ?
C5 H5A . 0.97 ?
C5 H5B . 0.97 ?
C6 C7 . 1.532(16) ?
C6 C8 . 1.550(14) ?
C6 H6 . 0.98 ?
C7 H7A . 0.96 ?
C7 H7B . 0.96 ?
C7 H7C . 0.96 ?
C8 H8A . 0.96 ?
C8 H8B . 0.96 ?
C8 H8C . 0.96 ?
N C4 11 1.494(4) ?
O5 Co 9_556 1.909(4) ?
O5 H5 . 0.83(2) ?

loop_
_geom_hbond_atom_site_label_D
_geom_hbond_atom_site_label_H
_geom_hbond_atom_site_label_A
_geom_hbond_site_symmetry_A
_geom_hbond_distance_DH
_geom_hbond_distance_HA
_geom_hbond_distance_DA
_geom_hbond_angle_DHA
_geom_hbond_publ_flag
O5 H5 O6 6_444 0.83(2) 1.98(5) 2.745(4) 153(9) no
C4 H4 O6 6_444 0.98 2.48 3.294(6) 140.4 no

loop_
_geom_torsion_atom_site_label_1
_geom_torsion_atom_site_label_2
_geom_torsion_atom_site_label_3
_geom_torsion_atom_site_label_4
_geom_torsion_site_symmetry_1
_geom_torsion_site_symmetry_4
_geom_torsion
O3 C1 C2 N . . 180.000(2)
O1 C1 C2 N . . 0.000(2)
O4 C3 C4 C5 . . 22.2(7)
O2 C3 C4 C5 . . -160.9(5)
O4 C3 C4 N . . 159.4(4)
O2 C3 C4 N . . -23.7(5)
N C4 C5 C6 . . 137.6(7)
C3 C4 C5 C6 . . -88.1(8)
C4 C5 C6 C7 . . -72.3(10)
C4 C5 C6 C8 . . 168.1(8)
C1 C2 N C4 . . 115.2(3)
C1 C2 N C4 . 11 -115.2(3)
C1 C2 N Co . . 0.0000(10)
C5 C4 N C2 . . 57.3(6)
C3 C4 N C2 . . -82.3(4)
C5 C4 N C4 . 11 -70.5(7)
C3 C4 N C4 . 11 149.9(3)
C5 C4 N Co . . 174.2(5)
C3 C4 N Co . . 34.5(4)
O1 Co N C2 . . 0
O5 Co N C2 . . 180
O2 Co N C2 . . 90.19(9)
O2 Co N C2 11 . -90.19(9)
Co Co N C2 9_556 . 180.0000(10)
O1 Co N C4 . . -119.1(3)
O5 Co N C4 . . 60.9(3)
O2 Co N C4 . . -28.9(3)
O2 Co N C4 11 . 150.7(3)
Co Co N C4 9_556 . 60.9(3)
O1 Co N C4 . 11 119.1(3)
O5 Co N C4 . 11 -60.9(3)
O2 Co N C4 . 11 -150.7(3)
O2 Co N C4 11 11 28.9(3)
Co Co N C4 9_556 11 -60.9(3)
O3 C1 O1 Co . . 180.0000(10)
C2 C1 O1 Co . . 0.0000(10)
O2 Co O1 C1 . . -85.88(8)
O2 Co O1 C1 11 . 85.88(8)
N Co O1 C1 . . 0.0000(10)
Co Co O1 C1 9_556 . 180.0000(10)
O4 C3 O2 Co . . 176.6(3)
C4 C3 O2 Co . . -0.2(4)
O1 Co O2 C3 . . 105.1(3)
O5 Co O2 C3 . . -81.5(3)
O5 Co O2 C3 9_556 . -162.5(3)
N Co O2 C3 . . 17.5(3)
Co Co O2 C3 9_556 . -122.1(3)
O5 Co O5 Co 9_556 9_556 0
O2 Co O5 Co . 9_556 -94.10(8)
O2 Co O5 Co 11 9_556 94.10(8)
N Co O5 Co . 9_556 180
